data_7105723
loop_
_publ_author_name
'Patrick Gross'
'Filipp Furche'
'Martin Nieger'
'Stefan Brase'

_publ_section_title
;
 Asymmetric Total Synthesis of (+)-Fumimycin via 1,2-Addition to Ketimines
;
_journal_name_full Chem.Commun.
_journal_page_first 9215
_journal_paper_doi 10.1039/c0cc03399e
_journal_volume 46
_journal_year 2010
_chemical_formula_moiety 'C29 H34 N O6 P Si'
_chemical_formula_sum 'C29 H34 N O6 P Si'
_chemical_formula_weight 551.63
_chemical_name_common
;
(Z)-ethyl 2-(6-(tert.butyldimethylsiloxyl)benzo(d)(1,3)dioxol-
5-yl)-2-(diphenylphosphorylimino)acetate
;
_chemical_name_systematic
;
(Z)-ethyl 2-(6-(tert.butyldimethylsiloxyl)benzo[d][1,3]dioxol-5-yl)-
2-(diphenylphosphorylimino)acetate
;
_space_group_IT_number 19
_symmetry_cell_setting orthorhombic
_symmetry_space_group_name_Hall 'P 2ac 2ab'
_symmetry_space_group_name_H-M 'P 21 21 21'
_atom_sites_solution_hydrogens geom
_atom_sites_solution_primary direct
_atom_sites_solution_secondary difmap
_audit_creation_method SHELXL-97
_cell_angle_alpha 90.00
_cell_angle_beta 90.00
_cell_angle_gamma 90.00
_cell_formula_units_Z 4
_cell_length_a 10.199(1)
_cell_length_b 16.574(2)
_cell_length_c 17.054(2)
_cell_measurement_reflns_used 17355
_cell_measurement_temperature 123(2)
_cell_measurement_theta_max 28.5
_cell_measurement_theta_min 2.5
_cell_volume 2882.8(6)
_computing_cell_refinement EVALCCD
_computing_data_collection Collect
_computing_data_reduction EVALCCD
_computing_molecular_graphics XP
_computing_publication_material 'SHELXL-97 (Sheldrick, 1997)'
_computing_structure_refinement 'SHELXL-97 (Sheldrick, 1997)'
_computing_structure_solution 'SHELXS-97 (Sheldrick, 1990)'
_diffrn_ambient_temperature 123(2)
_diffrn_measured_fraction_theta_full 0.998
_diffrn_measured_fraction_theta_max 0.998
_diffrn_measurement_device_type 'Bruker-Nonius KappaCCD'
_diffrn_measurement_method 'rotation in phi and omega, 2 deg.'
_diffrn_radiation_monochromator graphite
_diffrn_radiation_source 'fine-focus sealed tube'
_diffrn_radiation_type MoK\a
_diffrn_radiation_wavelength 0.71073
_diffrn_reflns_av_R_equivalents 0.0297
_diffrn_reflns_av_sigmaI/netI 0.0211
_diffrn_reflns_limit_h_max 13
_diffrn_reflns_limit_h_min -13
_diffrn_reflns_limit_k_max 21
_diffrn_reflns_limit_k_min -21
_diffrn_reflns_limit_l_max 21
_diffrn_reflns_limit_l_min -22
_diffrn_reflns_number 41766
_diffrn_reflns_theta_full 27.48
_diffrn_reflns_theta_max 27.48
_diffrn_reflns_theta_min 3.17
_exptl_absorpt_coefficient_mu 0.179
_exptl_absorpt_correction_type none
_exptl_crystal_colour orange
_exptl_crystal_density_diffrn 1.271
_exptl_crystal_density_meas ?
_exptl_crystal_density_method 'not measured'
_exptl_crystal_description blocks
_exptl_crystal_F_000 1168
_exptl_crystal_size_max 0.40
_exptl_crystal_size_mid 0.30
_exptl_crystal_size_min 0.10
_refine_diff_density_max 0.297
_refine_diff_density_min -0.235
_refine_diff_density_rms 0.042
_refine_ls_abs_structure_details 'Flack H D (1983), Acta Cryst. A39, 876-881'
_refine_ls_abs_structure_Flack 0.00(6)
_refine_ls_extinction_method none
_refine_ls_goodness_of_fit_ref 1.067
_refine_ls_hydrogen_treatment constr
_refine_ls_matrix_type full
_refine_ls_number_parameters 343
_refine_ls_number_reflns 6611
_refine_ls_number_restraints 0
_refine_ls_restrained_S_all 1.067
_refine_ls_R_factor_all 0.0318
_refine_ls_R_factor_gt 0.0273
_refine_ls_shift/su_max 0.001
_refine_ls_shift/su_mean 0.000
_refine_ls_structure_factor_coef Fsqd
_refine_ls_weighting_details 'calc w=1/[\s^2^(Fo^2^)+(0.0359P)^2^+0.8345P] where P=(Fo^2^+2Fc^2^)/3'
_refine_ls_weighting_scheme calc
_refine_ls_wR_factor_gt 0.0682
_refine_ls_wR_factor_ref 0.0711
_reflns_number_gt 6192
_reflns_number_total 6611
_reflns_threshold_expression >2sigma(I)
_cod_data_source_file C0CC03399E.TXT
_cod_data_source_block sb158_hy_compound_6
_cod_depositor_comments
;
The following automatic conversions were performed:

'_exptl_crystal_density_meas' value 'none' was changed to '?' - the
value is perceived as not measured.

Automatic conversion script
Id: cif_fix_values 3008 2015-01-20 13:52:24Z robertas 
;
_cod_database_code 7105723

loop_
_symmetry_equiv_pos_as_xyz
'x, y, z'
'-x+1/2, -y, z+1/2'
'-x, y+1/2, -z+1/2'
'x+1/2, -y+1/2, -z'

loop_
_atom_site_label
_atom_site_type_symbol
_atom_site_fract_x
_atom_site_fract_y
_atom_site_fract_z
_atom_site_U_iso_or_equiv
_atom_site_adp_type
_atom_site_occupancy
_atom_site_symmetry_multiplicity
_atom_site_calc_flag
_atom_site_refinement_flags
_atom_site_disorder_assembly
_atom_site_disorder_group
O1 O 0.56147(10) 0.46662(6) 0.48884(6) 0.0192(2) Uani 1 1 d . . .
C2 C 0.69116(16) 0.44399(10) 0.46353(10) 0.0212(3) Uani 1 1 d . . .
H2A H 0.7508 0.4399 0.5092 0.025 Uiso 1 1 calc R . .
H2B H 0.6887 0.3910 0.4367 0.025 Uiso 1 1 calc R . .
O3 O 0.73602(11) 0.50529(7) 0.41081(7) 0.0241(3) Uani 1 1 d . . .
C3A C 0.62674(14) 0.54941(9) 0.39144(9) 0.0167(3) Uani 1 1 d . . .
C4 C 0.61524(14) 0.61109(8) 0.33994(9) 0.0164(3) Uani 1 1 d . . .
H4 H 0.6886 0.6292 0.3104 0.020 Uiso 1 1 calc R . .
C5 C 0.49053(14) 0.64809(8) 0.33120(8) 0.0129(3) Uani 1 1 d . . .
C6 C 0.38355(13) 0.61946(8) 0.37459(8) 0.0132(3) Uani 1 1 d . . .
C7 C 0.39997(15) 0.55766(8) 0.43071(8) 0.0148(3) Uani 1 1 d . . .
H7 H 0.3291 0.5399 0.4624 0.018 Uiso 1 1 calc R . .
C7A C 0.52203(15) 0.52450(8) 0.43748(8) 0.0153(3) Uani 1 1 d . . .
C8 C 0.48375(14) 0.71875(8) 0.27955(8) 0.0128(3) Uani 1 1 d . . .
N9 N 0.58966(12) 0.74810(7) 0.25122(7) 0.0145(2) Uani 1 1 d . . .
P1 P 0.60292(4) 0.83044(2) 0.19476(2) 0.01280(8) Uani 1 1 d . . .
O10 O 0.48410(10) 0.86739(6) 0.16029(6) 0.0173(2) Uani 1 1 d . . .
C11 C 0.68825(14) 0.89983(9) 0.25824(8) 0.0143(3) Uani 1 1 d . . .
C12 C 0.63143(16) 0.97499(9) 0.27019(9) 0.0201(3) Uani 1 1 d . . .
H12 H 0.5503 0.9878 0.2458 0.024 Uiso 1 1 calc R . .
C13 C 0.69294(19) 1.03149(10) 0.31775(10) 0.0259(4) Uani 1 1 d . . .
H13 H 0.6537 1.0828 0.3260 0.031 Uiso 1 1 calc R . .
C14 C 0.81131(18) 1.01310(10) 0.35311(10) 0.0243(3) Uani 1 1 d . . .
H14 H 0.8534 1.0518 0.3856 0.029 Uiso 1 1 calc R . .
C15 C 0.86842(16) 0.93828(10) 0.34118(9) 0.0216(3) Uani 1 1 d . . .
H15 H 0.9497 0.9257 0.3655 0.026 Uiso 1 1 calc R . .
C16 C 0.80737(15) 0.88178(9) 0.29392(9) 0.0190(3) Uani 1 1 d . . .
H16 H 0.8469 0.8305 0.2858 0.023 Uiso 1 1 calc R . .
C17 C 0.71712(14) 0.79833(9) 0.12059(9) 0.0151(3) Uani 1 1 d . . .
C18 C 0.81925(17) 0.74475(11) 0.13512(9) 0.0254(4) Uani 1 1 d . . .
H18 H 0.8289 0.7215 0.1857 0.030 Uiso 1 1 calc R . .
C19 C 0.90645(19) 0.72527(12) 0.07645(10) 0.0331(4) Uani 1 1 d . . .
H19 H 0.9776 0.6899 0.0871 0.040 Uiso 1 1 calc R . .
C20 C 0.89078(18) 0.75711(11) 0.00188(10) 0.0297(4) Uani 1 1 d . . .
H20 H 0.9501 0.7429 -0.0388 0.036 Uiso 1 1 calc R . .
C21 C 0.78837(18) 0.80969(10) -0.01310(10) 0.0260(4) Uani 1 1 d . . .
H21 H 0.7771 0.8312 -0.0643 0.031 Uiso 1 1 calc R . .
C22 C 0.70232(15) 0.83109(9) 0.04600(9) 0.0186(3) Uani 1 1 d . . .
H22 H 0.6333 0.8681 0.0357 0.022 Uiso 1 1 calc R . .
O23 O 0.28514(10) 0.73171(7) 0.20538(6) 0.0202(2) Uani 1 1 d . . .
C23 C 0.35231(14) 0.75617(9) 0.25750(8) 0.0152(3) Uani 1 1 d . . .
O24 O 0.33102(10) 0.82235(6) 0.30004(6) 0.0185(2) Uani 1 1 d . . .
C25 C 0.22765(17) 0.87527(10) 0.27166(10) 0.0262(4) Uani 1 1 d . . .
H25A H 0.1410 0.8492 0.2780 0.031 Uiso 1 1 calc R . .
H25B H 0.2410 0.8876 0.2154 0.031 Uiso 1 1 calc R . .
C26 C 0.2343(2) 0.95113(11) 0.31946(15) 0.0412(5) Uani 1 1 d . . .
H26A H 0.1658 0.9885 0.3020 0.062 Uiso 1 1 calc R . .
H26B H 0.3205 0.9763 0.3126 0.062 Uiso 1 1 calc R . .
H26C H 0.2209 0.9381 0.3749 0.062 Uiso 1 1 calc R . .
O6 O 0.26473(10) 0.65343(6) 0.36337(6) 0.0165(2) Uani 1 1 d . . .
Si6 Si 0.10923(4) 0.62485(2) 0.38116(2) 0.01421(8) Uani 1 1 d . . .
C61 C 0.01729(16) 0.65572(11) 0.29203(9) 0.0240(3) Uani 1 1 d . . .
H61A H 0.0260 0.7141 0.2845 0.036 Uiso 1 1 calc R . .
H61B H -0.0755 0.6419 0.2983 0.036 Uiso 1 1 calc R . .
H61C H 0.0529 0.6275 0.2463 0.036 Uiso 1 1 calc R . .
C62 C 0.09173(16) 0.51413(9) 0.39464(10) 0.0248(3) Uani 1 1 d . . .
H62A H 0.1401 0.4973 0.4415 0.037 Uiso 1 1 calc R . .
H62B H 0.1270 0.4861 0.3486 0.037 Uiso 1 1 calc R . .
H62C H -0.0012 0.5005 0.4009 0.037 Uiso 1 1 calc R . .
C63 C 0.05577(14) 0.68391(9) 0.46925(9) 0.0167(3) Uani 1 1 d . . .
C64 C 0.14679(16) 0.66685(11) 0.53874(9) 0.0235(3) Uani 1 1 d . . .
H64A H 0.1443 0.6092 0.5513 0.035 Uiso 1 1 calc R . .
H64B H 0.1177 0.6981 0.5844 0.035 Uiso 1 1 calc R . .
H64C H 0.2366 0.6824 0.5250 0.035 Uiso 1 1 calc R . .
C65 C -0.08458(15) 0.66057(11) 0.49232(10) 0.0269(4) Uani 1 1 d . . .
H65A H -0.0880 0.6028 0.5043 0.040 Uiso 1 1 calc R . .
H65B H -0.1442 0.6725 0.4487 0.040 Uiso 1 1 calc R . .
H65C H -0.1112 0.6915 0.5386 0.040 Uiso 1 1 calc R . .
C66 C 0.06069(17) 0.77422(9) 0.45005(10) 0.0236(3) Uani 1 1 d . . .
H66A H 0.0023 0.7856 0.4058 0.035 Uiso 1 1 calc R . .
H66B H 0.1506 0.7894 0.4362 0.035 Uiso 1 1 calc R . .
H66C H 0.0323 0.8053 0.4959 0.035 Uiso 1 1 calc R . .

loop_
_atom_site_aniso_label
_atom_site_aniso_U_11
_atom_site_aniso_U_22
_atom_site_aniso_U_33
_atom_site_aniso_U_23
_atom_site_aniso_U_13
_atom_site_aniso_U_12
O1 0.0198(5) 0.0181(5) 0.0197(5) 0.0053(4) -0.0048(4) 0.0009(4)
C2 0.0185(7) 0.0197(7) 0.0254(8) 0.0041(6) -0.0061(6) 0.0016(6)
O3 0.0137(5) 0.0202(5) 0.0384(7) 0.0101(5) -0.0030(5) 0.0029(4)
C3A 0.0120(6) 0.0150(6) 0.0232(7) -0.0015(6) -0.0043(6) 0.0010(5)
C4 0.0121(6) 0.0158(7) 0.0213(7) 0.0005(5) 0.0002(6) -0.0017(5)
C5 0.0142(7) 0.0114(6) 0.0132(6) -0.0011(5) 0.0000(5) -0.0004(5)
C6 0.0125(6) 0.0148(6) 0.0122(6) -0.0028(5) -0.0004(5) 0.0003(5)
C7 0.0155(6) 0.0148(6) 0.0142(6) 0.0004(5) 0.0015(6) -0.0011(6)
C7A 0.0199(7) 0.0119(6) 0.0143(6) -0.0013(5) -0.0037(6) -0.0014(5)
C8 0.0152(6) 0.0129(6) 0.0103(6) -0.0033(5) -0.0006(5) 0.0007(5)
N9 0.0159(6) 0.0144(5) 0.0131(5) 0.0008(4) -0.0003(5) -0.0002(5)
P1 0.01359(16) 0.01319(16) 0.01161(15) 0.00154(13) 0.00053(14) -0.00003(14)
O10 0.0162(5) 0.0189(5) 0.0169(5) 0.0025(4) -0.0002(4) 0.0014(4)
C11 0.0164(7) 0.0150(7) 0.0116(6) 0.0019(5) 0.0022(5) -0.0023(5)
C12 0.0254(8) 0.0177(7) 0.0173(7) 0.0013(6) -0.0037(6) 0.0031(6)
C13 0.0387(9) 0.0139(7) 0.0251(8) -0.0017(6) -0.0046(7) 0.0031(7)
C14 0.0329(9) 0.0189(8) 0.0211(8) -0.0006(6) -0.0034(7) -0.0065(7)
C15 0.0188(8) 0.0248(8) 0.0213(7) 0.0013(6) -0.0017(6) -0.0028(6)
C16 0.0169(7) 0.0193(7) 0.0207(7) 0.0004(6) 0.0003(6) 0.0012(6)
C17 0.0154(7) 0.0156(6) 0.0143(6) -0.0020(5) 0.0014(5) -0.0011(5)
C18 0.0303(9) 0.0296(9) 0.0164(8) 0.0006(6) 0.0003(7) 0.0113(7)
C19 0.0314(9) 0.0401(10) 0.0279(9) -0.0011(7) 0.0041(8) 0.0200(9)
C20 0.0330(9) 0.0335(9) 0.0225(8) -0.0034(6) 0.0112(8) 0.0072(8)
C21 0.0369(10) 0.0261(9) 0.0149(7) 0.0011(6) 0.0061(7) 0.0018(7)
C22 0.0214(7) 0.0166(7) 0.0176(7) 0.0009(6) 0.0006(6) 0.0004(6)
O23 0.0193(5) 0.0240(5) 0.0174(5) 0.0028(4) -0.0037(4) -0.0007(4)
C23 0.0155(7) 0.0162(7) 0.0139(7) 0.0028(5) 0.0032(5) -0.0002(5)
O24 0.0208(5) 0.0166(5) 0.0181(5) 0.0004(4) 0.0026(4) 0.0061(4)
C25 0.0242(8) 0.0242(8) 0.0302(9) 0.0074(7) 0.0051(7) 0.0122(7)
C26 0.0286(10) 0.0204(8) 0.0747(16) -0.0004(9) 0.0106(10) 0.0060(7)
O6 0.0114(5) 0.0186(5) 0.0195(5) 0.0048(4) 0.0026(4) 0.0029(4)
Si6 0.01173(17) 0.01648(18) 0.01443(18) -0.00043(14) 0.00065(15) 0.00126(16)
C61 0.0182(7) 0.0357(9) 0.0181(8) 0.0002(7) -0.0035(6) 0.0021(7)
C62 0.0200(7) 0.0175(7) 0.0369(9) -0.0008(6) 0.0027(7) -0.0015(6)
C63 0.0154(7) 0.0189(7) 0.0158(7) -0.0020(6) 0.0012(5) 0.0021(6)
C64 0.0269(8) 0.0279(8) 0.0156(7) 0.0003(6) -0.0008(6) 0.0046(7)
C65 0.0186(7) 0.0349(9) 0.0271(8) -0.0044(7) 0.0089(6) -0.0003(7)
C66 0.0267(8) 0.0201(8) 0.0240(8) -0.0039(6) -0.0010(6) 0.0055(6)

loop_
_atom_type_symbol
_atom_type_description
_atom_type_scat_dispersion_real
_atom_type_scat_dispersion_imag
_atom_type_scat_source
C C 0.0033 0.0016 'International Tables Vol C Tables 4.2.6.8 and 6.1.1.4'
H H 0.0000 0.0000 'International Tables Vol C Tables 4.2.6.8 and 6.1.1.4'
N N 0.0061 0.0033 'International Tables Vol C Tables 4.2.6.8 and 6.1.1.4'
O O 0.0106 0.0060 'International Tables Vol C Tables 4.2.6.8 and 6.1.1.4'
Si Si 0.0817 0.0704 'International Tables Vol C Tables 4.2.6.8 and 6.1.1.4'
P P 0.1023 0.0942 'International Tables Vol C Tables 4.2.6.8 and 6.1.1.4'

loop_
_geom_angle_atom_site_label_1
_geom_angle_atom_site_label_2
_geom_angle_atom_site_label_3
_geom_angle
_geom_angle_site_symmetry_1
_geom_angle_site_symmetry_3
_geom_angle_publ_flag
C7A O1 C2 105.20(12) . . ?
O3 C2 O1 107.26(12) . . ?
O3 C2 H2A 110.3 . . ?
O1 C2 H2A 110.3 . . ?
O3 C2 H2B 110.3 . . ?
O1 C2 H2B 110.3 . . ?
H2A C2 H2B 108.5 . . ?
C3A O3 C2 105.64(11) . . ?
C4 C3A O3 128.97(14) . . ?
C4 C3A C7A 121.68(13) . . ?
O3 C3A C7A 109.26(13) . . ?
C3A C4 C5 118.18(13) . . ?
C3A C4 H4 120.9 . . ?
C5 C4 H4 120.9 . . ?
C6 C5 C4 119.72(13) . . ?
C6 C5 C8 123.42(13) . . ?
C4 C5 C8 116.75(13) . . ?
O6 C6 C5 118.88(12) . . ?
O6 C6 C7 120.34(13) . . ?
C5 C6 C7 120.76(13) . . ?
C7A C7 C6 117.22(13) . . ?
C7A C7 H7 121.4 . . ?
C6 C7 H7 121.4 . . ?
O1 C7A C7 127.45(13) . . ?
O1 C7A C3A 110.28(13) . . ?
C7 C7A C3A 122.25(13) . . ?
N9 C8 C5 119.37(13) . . ?
N9 C8 C23 119.65(12) . . ?
C5 C8 C23 120.96(12) . . ?
C8 N9 P1 126.50(11) . . ?
O10 P1 N9 119.95(6) . . ?
O10 P1 C17 111.91(7) . . ?
N9 P1 C17 102.43(7) . . ?
O10 P1 C11 111.71(7) . . ?
N9 P1 C11 102.32(6) . . ?
C17 P1 C11 107.35(7) . . ?
C12 C11 C16 119.55(14) . . ?
C12 C11 P1 117.30(11) . . ?
C16 C11 P1 123.15(11) . . ?
C13 C12 C11 120.13(15) . . ?
C13 C12 H12 119.9 . . ?
C11 C12 H12 119.9 . . ?
C14 C13 C12 120.02(15) . . ?
C14 C13 H13 120.0 . . ?
C12 C13 H13 120.0 . . ?
C13 C14 C15 120.01(15) . . ?
C13 C14 H14 120.0 . . ?
C15 C14 H14 120.0 . . ?
C16 C15 C14 120.15(15) . . ?
C16 C15 H15 119.9 . . ?
C14 C15 H15 119.9 . . ?
C15 C16 C11 120.14(14) . . ?
C15 C16 H16 119.9 . . ?
C11 C16 H16 119.9 . . ?
C18 C17 C22 119.56(14) . . ?
C18 C17 P1 123.24(12) . . ?
C22 C17 P1 117.19(11) . . ?
C19 C18 C17 120.25(15) . . ?
C19 C18 H18 119.9 . . ?
C17 C18 H18 119.9 . . ?
C18 C19 C20 120.19(16) . . ?
C18 C19 H19 119.9 . . ?
C20 C19 H19 119.9 . . ?
C21 C20 C19 119.74(15) . . ?
C21 C20 H20 120.1 . . ?
C19 C20 H20 120.1 . . ?
C22 C21 C20 120.40(15) . . ?
C22 C21 H21 119.8 . . ?
C20 C21 H21 119.8 . . ?
C21 C22 C17 119.83(14) . . ?
C21 C22 H22 120.1 . . ?
C17 C22 H22 120.1 . . ?
O23 C23 O24 126.26(14) . . ?
O23 C23 C8 123.40(13) . . ?
O24 C23 C8 110.12(12) . . ?
C23 O24 C25 115.68(12) . . ?
O24 C25 C26 106.98(15) . . ?
O24 C25 H25A 110.3 . . ?
C26 C25 H25A 110.3 . . ?
O24 C25 H25B 110.3 . . ?
C26 C25 H25B 110.3 . . ?
H25A C25 H25B 108.6 . . ?
C25 C26 H26A 109.5 . . ?
C25 C26 H26B 109.5 . . ?
H26A C26 H26B 109.5 . . ?
C25 C26 H26C 109.5 . . ?
H26A C26 H26C 109.5 . . ?
H26B C26 H26C 109.5 . . ?
C6 O6 Si6 134.68(9) . . ?
O6 Si6 C61 104.52(7) . . ?
O6 Si6 C62 113.01(6) . . ?
C61 Si6 C62 108.95(8) . . ?
O6 Si6 C63 105.77(6) . . ?
C61 Si6 C63 111.41(7) . . ?
C62 Si6 C63 112.88(7) . . ?
Si6 C61 H61A 109.5 . . ?
Si6 C61 H61B 109.5 . . ?
H61A C61 H61B 109.5 . . ?
Si6 C61 H61C 109.5 . . ?
H61A C61 H61C 109.5 . . ?
H61B C61 H61C 109.5 . . ?
Si6 C62 H62A 109.5 . . ?
Si6 C62 H62B 109.5 . . ?
H62A C62 H62B 109.5 . . ?
Si6 C62 H62C 109.5 . . ?
H62A C62 H62C 109.5 . . ?
H62B C62 H62C 109.5 . . ?
C64 C63 C66 109.00(13) . . ?
C64 C63 C65 108.69(13) . . ?
C66 C63 C65 109.36(13) . . ?
C64 C63 Si6 110.33(10) . . ?
C66 C63 Si6 109.22(11) . . ?
C65 C63 Si6 110.21(11) . . ?
C63 C64 H64A 109.5 . . ?
C63 C64 H64B 109.5 . . ?
H64A C64 H64B 109.5 . . ?
C63 C64 H64C 109.5 . . ?
H64A C64 H64C 109.5 . . ?
H64B C64 H64C 109.5 . . ?
C63 C65 H65A 109.5 . . ?
C63 C65 H65B 109.5 . . ?
H65A C65 H65B 109.5 . . ?
C63 C65 H65C 109.5 . . ?
H65A C65 H65C 109.5 . . ?
H65B C65 H65C 109.5 . . ?
C63 C66 H66A 109.5 . . ?
C63 C66 H66B 109.5 . . ?
H66A C66 H66B 109.5 . . ?
C63 C66 H66C 109.5 . . ?
H66A C66 H66C 109.5 . . ?
H66B C66 H66C 109.5 . . ?

loop_
_geom_bond_atom_site_label_1
_geom_bond_atom_site_label_2
_geom_bond_distance
_geom_bond_site_symmetry_2
_geom_bond_publ_flag
O1 C7A 1.3598(17) . ?
O1 C2 1.4410(19) . ?
C2 O3 1.4318(19) . ?
C2 H2A 0.9900 . ?
C2 H2B 0.9900 . ?
O3 C3A 1.3733(17) . ?
C3A C4 1.353(2) . ?
C3A C7A 1.388(2) . ?
C4 C5 1.420(2) . ?
C4 H4 0.9500 . ?
C5 C6 1.4012(19) . ?
C5 C8 1.4670(19) . ?
C6 O6 1.3499(17) . ?
C6 C7 1.4116(19) . ?
C7 C7A 1.366(2) . ?
C7 H7 0.9500 . ?
C8 N9 1.2794(19) . ?
C8 C23 1.524(2) . ?
N9 P1 1.6757(12) . ?
P1 O10 1.4796(11) . ?
P1 C17 1.7999(15) . ?
P1 C11 1.8034(15) . ?
C11 C12 1.389(2) . ?
C11 C16 1.391(2) . ?
C12 C13 1.389(2) . ?
C12 H12 0.9500 . ?
C13 C14 1.383(2) . ?
C13 H13 0.9500 . ?
C14 C15 1.385(2) . ?
C14 H14 0.9500 . ?
C15 C16 1.384(2) . ?
C15 H15 0.9500 . ?
C16 H16 0.9500 . ?
C17 C18 1.391(2) . ?
C17 C22 1.391(2) . ?
C18 C19 1.377(2) . ?
C18 H18 0.9500 . ?
C19 C20 1.386(2) . ?
C19 H19 0.9500 . ?
C20 C21 1.384(2) . ?
C20 H20 0.9500 . ?
C21 C22 1.383(2) . ?
C21 H21 0.9500 . ?
C22 H22 0.9500 . ?
O23 C23 1.1931(18) . ?
C23 O24 1.3328(18) . ?
O24 C25 1.4543(18) . ?
C25 C26 1.500(3) . ?
C25 H25A 0.9900 . ?
C25 H25B 0.9900 . ?
C26 H26A 0.9800 . ?
C26 H26B 0.9800 . ?
C26 H26C 0.9800 . ?
O6 Si6 1.6828(11) . ?
Si6 C61 1.8578(16) . ?
Si6 C62 1.8580(16) . ?
Si6 C63 1.8741(15) . ?
C61 H61A 0.9800 . ?
C61 H61B 0.9800 . ?
C61 H61C 0.9800 . ?
C62 H62A 0.9800 . ?
C62 H62B 0.9800 . ?
C62 H62C 0.9800 . ?
C63 C64 1.532(2) . ?
C63 C66 1.533(2) . ?
C63 C65 1.534(2) . ?
C64 H64A 0.9800 . ?
C64 H64B 0.9800 . ?
C64 H64C 0.9800 . ?
C65 H65A 0.9800 . ?
C65 H65B 0.9800 . ?
C65 H65C 0.9800 . ?
C66 H66A 0.9800 . ?
C66 H66B 0.9800 . ?
C66 H66C 0.9800 . ?

loop_
_geom_hbond_atom_site_label_D
_geom_hbond_atom_site_label_H
_geom_hbond_atom_site_label_A
_geom_hbond_distance_DH
_geom_hbond_distance_HA
_geom_hbond_distance_DA
_geom_hbond_angle_DHA
_geom_hbond_site_symmetry_A
C2 H2B O10 0.99 2.45 3.0440(19) 118.2 3_645

loop_
_geom_torsion_atom_site_label_1
_geom_torsion_atom_site_label_2
_geom_torsion_atom_site_label_3
_geom_torsion_atom_site_label_4
_geom_torsion
_geom_torsion_site_symmetry_1
_geom_torsion_site_symmetry_2
_geom_torsion_site_symmetry_3
_geom_torsion_site_symmetry_4
_geom_torsion_publ_flag
C7A O1 C2 O3 15.43(15) . . . . ?
O1 C2 O3 C3A -14.21(16) . . . . ?
C2 O3 C3A C4 -175.76(15) . . . . ?
C2 O3 C3A C7A 7.68(16) . . . . ?
O3 C3A C4 C5 -178.99(14) . . . . ?
C7A C3A C4 C5 -2.8(2) . . . . ?
C3A C4 C5 C6 -0.9(2) . . . . ?
C3A C4 C5 C8 175.37(13) . . . . ?
C4 C5 C6 O6 -177.58(12) . . . . ?
C8 C5 C6 O6 6.4(2) . . . . ?
C4 C5 C6 C7 4.1(2) . . . . ?
C8 C5 C6 C7 -171.92(13) . . . . ?
O6 C6 C7 C7A 178.26(12) . . . . ?
C5 C6 C7 C7A -3.5(2) . . . . ?
C2 O1 C7A C7 170.99(14) . . . . ?
C2 O1 C7A C3A -10.89(15) . . . . ?
C6 C7 C7A O1 177.65(13) . . . . ?
C6 C7 C7A C3A -0.3(2) . . . . ?
C4 C3A C7A O1 -174.72(13) . . . . ?
O3 C3A C7A O1 2.13(17) . . . . ?
C4 C3A C7A C7 3.5(2) . . . . ?
O3 C3A C7A C7 -179.63(13) . . . . ?
C6 C5 C8 N9 169.64(13) . . . . ?
C4 C5 C8 N9 -6.52(19) . . . . ?
C6 C5 C8 C23 -12.0(2) . . . . ?
C4 C5 C8 C23 171.83(12) . . . . ?
C5 C8 N9 P1 -177.08(10) . . . . ?
C23 C8 N9 P1 4.55(19) . . . . ?
C8 N9 P1 O10 -12.09(15) . . . . ?
C8 N9 P1 C17 -136.70(13) . . . . ?
C8 N9 P1 C11 112.16(13) . . . . ?
O10 P1 C11 C12 3.21(14) . . . . ?
N9 P1 C11 C12 -126.35(12) . . . . ?
C17 P1 C11 C12 126.25(12) . . . . ?
O10 P1 C11 C16 -175.73(12) . . . . ?
N9 P1 C11 C16 54.70(13) . . . . ?
C17 P1 C11 C16 -52.69(14) . . . . ?
C16 C11 C12 C13 -0.3(2) . . . . ?
P1 C11 C12 C13 -179.30(12) . . . . ?
C11 C12 C13 C14 0.3(2) . . . . ?
C12 C13 C14 C15 -0.1(3) . . . . ?
C13 C14 C15 C16 0.0(2) . . . . ?
C14 C15 C16 C11 -0.1(2) . . . . ?
C12 C11 C16 C15 0.2(2) . . . . ?
P1 C11 C16 C15 179.15(12) . . . . ?
O10 P1 C17 C18 -163.42(13) . . . . ?
N9 P1 C17 C18 -33.66(15) . . . . ?
C11 P1 C17 C18 73.66(15) . . . . ?
O10 P1 C17 C22 18.17(14) . . . . ?
N9 P1 C17 C22 147.93(11) . . . . ?
C11 P1 C17 C22 -104.75(12) . . . . ?
C22 C17 C18 C19 1.1(3) . . . . ?
P1 C17 C18 C19 -177.29(14) . . . . ?
C17 C18 C19 C20 -1.9(3) . . . . ?
C18 C19 C20 C21 1.1(3) . . . . ?
C19 C20 C21 C22 0.5(3) . . . . ?
C20 C21 C22 C17 -1.3(3) . . . . ?
C18 C17 C22 C21 0.5(2) . . . . ?
P1 C17 C22 C21 178.99(12) . . . . ?
N9 C8 C23 O23 94.76(18) . . . . ?
C5 C8 C23 O23 -83.58(18) . . . . ?
N9 C8 C23 O24 -80.12(16) . . . . ?
C5 C8 C23 O24 101.53(14) . . . . ?
O23 C23 O24 C25 -10.1(2) . . . . ?
C8 C23 O24 C25 164.65(12) . . . . ?
C23 O24 C25 C26 -171.16(14) . . . . ?
C5 C6 O6 Si6 159.94(10) . . . . ?
C7 C6 O6 Si6 -21.8(2) . . . . ?
C6 O6 Si6 C61 -137.53(13) . . . . ?
C6 O6 Si6 C62 -19.21(15) . . . . ?
C6 O6 Si6 C63 104.76(13) . . . . ?
O6 Si6 C63 C64 -58.30(12) . . . . ?
C61 Si6 C63 C64 -171.29(11) . . . . ?
C62 Si6 C63 C64 65.75(13) . . . . ?
O6 Si6 C63 C66 61.50(11) . . . . ?
C61 Si6 C63 C66 -51.50(13) . . . . ?
C62 Si6 C63 C66 -174.45(11) . . . . ?
O6 Si6 C63 C65 -178.34(10) . . . . ?
C61 Si6 C63 C65 68.67(13) . . . . ?
C62 Si6 C63 C65 -54.29(13) . . . . ?

loop_
_cod_related_entry_id
_cod_related_entry_database
_cod_related_entry_code
1 ChemSpider 30653231
